data_1505563
loop_
_publ_author_name
'Harmata, Michael'
'Chen, Yugang'
'Barnes, Charles L.'

_publ_section_title
;
 Benzothiazines in organic synthesis. Stereoselectivity in the
 intermolecular Michael addition reactions of benzothiazines.
;
_journal_issue 23
_journal_name_full 'Organic letters'
_journal_page_first 4701
_journal_page_last 4704
_journal_paper_doi 10.1021/ol701863y
_journal_volume 9
_journal_year 2007
_chemical_formula_sum 'C25 H32 N2 O4 S'
_chemical_formula_weight 456.59
_space_group_IT_number 4
_symmetry_cell_setting monoclinic
_symmetry_Int_Tables_number 4
_symmetry_space_group_name_Hall 'P 2yb'
_symmetry_space_group_name_H-M 'P 1 21 1'
_atom_sites_solution_hydrogens geom
_atom_sites_solution_primary direct
_atom_sites_solution_secondary difmap
_audit_creation_method SHELXL-97
_cell_angle_alpha 90.00
_cell_angle_beta 91.388(4)
_cell_angle_gamma 90.00
_cell_formula_units_Z 6
_cell_length_a 14.267(3)
_cell_length_b 7.6190(16)
_cell_length_c 34.013(7)
_cell_measurement_reflns_used 5813
_cell_measurement_temperature 173(2)
_cell_measurement_theta_max 27.0
_cell_measurement_theta_min 2.4
_cell_volume 3696.1(13)
_computing_cell_refinement 'SAINT (Bruker, 1998)'
_computing_data_collection 'SMART (Bruker, 1998)'
_computing_data_reduction 'SAINT (Bruker, 1998)'
_computing_molecular_graphics 'ORTEP-III (Burnett & Johnson, 1996)'
_computing_publication_material 'CIFTAB (Sheldrick, 1997)'
_computing_structure_refinement 'SHELXL-97 (Sheldrick, 1997)'
_computing_structure_solution 'SHELXS-97 (Sheldrick, 1997)'
_diffrn_ambient_temperature 173(2)
_diffrn_measured_fraction_theta_full 0.973
_diffrn_measured_fraction_theta_max 0.973
_diffrn_measurement_device_type 'Bruker SMART CCD area detector'
_diffrn_measurement_method 'omega scans'
_diffrn_radiation_monochromator graphite
_diffrn_radiation_type MoK\a
_diffrn_radiation_wavelength 0.71073
_diffrn_reflns_av_R_equivalents 0.0308
_diffrn_reflns_av_sigmaI/netI 0.0534
_diffrn_reflns_limit_h_max 17
_diffrn_reflns_limit_h_min -18
_diffrn_reflns_limit_k_max 9
_diffrn_reflns_limit_k_min -9
_diffrn_reflns_limit_l_max 43
_diffrn_reflns_limit_l_min -43
_diffrn_reflns_number 24976
_diffrn_reflns_theta_full 27.20
_diffrn_reflns_theta_max 27.20
_diffrn_reflns_theta_min 1.43
_diffrn_source 'fine-focus sealed tube'
_diffrn_standards_decay_% 0.0
_exptl_absorpt_coefficient_mu 0.164
_exptl_absorpt_correction_T_max 0.92
_exptl_absorpt_correction_T_min 0.64
_exptl_absorpt_correction_type multi-scan
_exptl_absorpt_process_details
;
 Data were corrected for decay and absorption using the program SADABS 
 (Sheldrick, G. M. (2003). SADABS. Version 2.10. University of
 G\"ottingen, Germany).
;
_exptl_crystal_colour colorless
_exptl_crystal_density_diffrn 1.231
_exptl_crystal_density_method 'not measured'
_exptl_crystal_description prism
_exptl_crystal_F_000 1464
_exptl_crystal_size_max 0.55
_exptl_crystal_size_mid 0.55
_exptl_crystal_size_min 0.50
_refine_diff_density_max 0.680
_refine_diff_density_min -0.401
_refine_diff_density_rms 0.062
_refine_ls_abs_structure_details 'Flack H D (1983), Acta Cryst. A39, 876-881'
_refine_ls_abs_structure_Flack 0.05(7)
_refine_ls_extinction_method none
_refine_ls_goodness_of_fit_ref 1.060
_refine_ls_hydrogen_treatment noref
_refine_ls_matrix_type full
_refine_ls_number_parameters 883
_refine_ls_number_reflns 14072
_refine_ls_number_restraints 1
_refine_ls_restrained_S_all 1.060
_refine_ls_R_factor_all 0.0886
_refine_ls_R_factor_gt 0.0663
_refine_ls_shift/su_max 0.006
_refine_ls_shift/su_mean 0.000
_refine_ls_structure_factor_coef Fsqd
_refine_ls_weighting_details 'calc w=1/[\s^2^(Fo^2^)+(0.0596P)^2^+3.0555P] where P=(Fo^2^+2Fc^2^)/3'
_refine_ls_weighting_scheme calc
_refine_ls_wR_factor_gt 0.1541
_refine_ls_wR_factor_ref 0.1658
_reflns_number_gt 10664
_reflns_number_total 14072
_reflns_threshold_expression >2sigma(I)
_cod_data_source_file ol701863y-file005.cif
_cod_data_source_block YC-II-136
_cod_original_cell_volume 3696.2(13)
_cod_original_sg_symbol_H-M 'P 21'
_cod_database_code 1505563

loop_
_symmetry_equiv_pos_as_xyz
'x, y, z'
'-x, y+1/2, -z'

loop_
_atom_site_label
_atom_site_type_symbol
_atom_site_fract_x
_atom_site_fract_y
_atom_site_fract_z
_atom_site_U_iso_or_equiv
_atom_site_adp_type
_atom_site_occupancy
_atom_site_symmetry_multiplicity
_atom_site_calc_flag
_atom_site_refinement_flags
S1b S 0.51392(7) 0.60023(13) 0.78843(3) 0.0352(2) Uani 1 1 d .
S1c S 0.82130(6) 1.03812(12) 0.54208(3) 0.0258(2) Uani 1 1 d .
S1A S 0.14962(7) 1.09963(14) 0.87666(3) 0.0356(3) Uani 1 1 d .
O1A O 0.06974(19) 1.2188(4) 0.87514(10) 0.0483(8) Uani 1 1 d .
N1A N 0.2240(3) 1.1233(6) 0.90899(11) 0.0494(10) Uani 1 1 d .
C1A C 0.1086(2) 0.8765(6) 0.87645(12) 0.0326(9) Uani 1 1 d .
H1A H 0.1631 0.8003 0.8699 0.039 Uiso 1 1 calc R
O2A O 0.2835(3) 0.6514(5) 1.03349(12) 0.0880(15) Uani 1 1 d .
N2A N -0.2157(2) 0.8385(5) 0.82183(13) 0.0498(10) Uani 1 1 d .
H2A1 H -0.2578 0.8610 0.8032 0.060 Uiso 1 1 calc R
H2A2 H -0.2281 0.7615 0.8403 0.060 Uiso 1 1 calc R
C2A C 0.0831(2) 0.8354(6) 0.91988(12) 0.0355(9) Uani 1 1 d .
H2A H 0.0341 0.9207 0.9282 0.043 Uiso 1 1 calc R
O3A O 0.4108(2) 0.9170(5) 1.01871(11) 0.0597(9) Uani 1 1 d .
C3A C 0.1711(3) 0.8601(5) 0.94684(11) 0.0327(9) Uani 1 1 d .
O4A O -0.1114(2) 1.0316(5) 0.79692(9) 0.0494(8) Uani 1 1 d .
C4A C 0.1889(3) 0.7433(5) 0.97762(12) 0.0358(9) Uani 1 1 d .
H4A H 0.1468 0.6491 0.9820 0.043 Uiso 1 1 calc R
C5A C 0.2675(3) 0.7637(5) 1.00193(13) 0.0432(10) Uani 1 1 d .
C6A C 0.3295(3) 0.9022(6) 0.99565(13) 0.0421(10) Uani 1 1 d .
C7A C 0.3143(3) 1.0196(6) 0.96517(13) 0.0380(9) Uani 1 1 d .
C8A C 0.2335(3) 0.9980(5) 0.94038(12) 0.0345(9) Uani 1 1 d .
C9A C 0.2079(3) 1.1244(5) 0.83181(13) 0.0350(9) Uani 1 1 d .
C10A C 0.2882(3) 1.0295(7) 0.82539(15) 0.0504(12) Uani 1 1 d .
H10A H 0.3141 0.9566 0.8455 0.060 Uiso 1 1 calc R
C11A C 0.3309(3) 1.0409(7) 0.78955(16) 0.0563(13) Uani 1 1 d .
H11A H 0.3854 0.9732 0.7847 0.068 Uiso 1 1 calc R
C12A C 0.2945(3) 1.1510(6) 0.76048(14) 0.0492(11) Uani 1 1 d .
H12A H 0.3246 1.1599 0.7359 0.059 Uiso 1 1 calc R
C13A C 0.2149(3) 1.2474(6) 0.76709(14) 0.0477(11) Uani 1 1 d .
H13A H 0.1908 1.3239 0.7472 0.057 Uiso 1 1 calc R
C14A C 0.1697(3) 1.2337(5) 0.80246(13) 0.0379(9) Uani 1 1 d .
H14A H 0.1137 1.2974 0.8068 0.045 Uiso 1 1 calc R
C15A C 0.0325(2) 0.8508(6) 0.84313(12) 0.0344(9) Uani 1 1 d .
H15A H 0.0446 0.9417 0.8227 0.041 Uiso 1 1 calc R
C16A C 0.0440(3) 0.6725(6) 0.82346(13) 0.0402(10) Uani 1 1 d .
H16A H 0.1064 0.6652 0.8121 0.060 Uiso 1 1 calc R
H16B H -0.0040 0.6585 0.8026 0.060 Uiso 1 1 calc R
H16C H 0.0372 0.5794 0.8431 0.060 Uiso 1 1 calc R
C17A C -0.0679(2) 0.8806(6) 0.85696(12) 0.0367(9) Uani 1 1 d .
H17A H -0.0902 0.7742 0.8706 0.044 Uiso 1 1 calc R
H17B H -0.0686 0.9795 0.8758 0.044 Uiso 1 1 calc R
C18A C -0.1331(3) 0.9212(6) 0.82218(13) 0.0394(10) Uani 1 1 d .
C19A C 0.0449(3) 0.6531(7) 0.92420(13) 0.0438(11) Uani 1 1 d .
H19A H 0.0803 0.5623 0.9124 0.053 Uiso 1 1 calc R
C20A C -0.0322(3) 0.6019(9) 0.94241(13) 0.0591(15) Uani 1 1 d .
C21A C -0.1023(4) 0.7260(12) 0.95974(17) 0.091(2) Uani 1 1 d .
H21A H -0.0766 0.8453 0.9600 0.136 Uiso 1 1 calc R
H21B H -0.1154 0.6898 0.9867 0.136 Uiso 1 1 calc R
H21C H -0.1605 0.7236 0.9438 0.136 Uiso 1 1 calc R
C22A C -0.0553(4) 0.4094(10) 0.94747(16) 0.082(2) Uani 1 1 d .
H22A H -0.1184 0.3860 0.9367 0.123 Uiso 1 1 calc R
H22B H -0.0528 0.3794 0.9755 0.123 Uiso 1 1 calc R
H22C H -0.0096 0.3380 0.9335 0.123 Uiso 1 1 calc R
C23A C 0.3028(13) 0.5131(11) 1.0335(3) 0.276(11) Uani 1 1 d .
H23A H 0.2489 0.4428 1.0244 0.414 Uiso 1 1 calc R
H23B H 0.3217 0.4771 1.0601 0.414 Uiso 1 1 calc R
H23C H 0.3551 0.4949 1.0158 0.414 Uiso 1 1 calc R
C24A C 0.3945(5) 0.9738(8) 1.05793(17) 0.0780(19) Uani 1 1 d .
H24A H 0.3870 1.1016 1.0583 0.117 Uiso 1 1 calc R
H24B H 0.4479 0.9405 1.0750 0.117 Uiso 1 1 calc R
H24C H 0.3374 0.9182 1.0674 0.117 Uiso 1 1 calc R
C25A C 0.3815(3) 1.1682(7) 0.95737(16) 0.0558(13) Uani 1 1 d .
H25A H 0.4272 1.1772 0.9792 0.084 Uiso 1 1 calc R
H25B H 0.3464 1.2784 0.9549 0.084 Uiso 1 1 calc R
H25C H 0.4143 1.1452 0.9329 0.084 Uiso 1 1 calc R
O1B O 0.59460(18) 0.7187(4) 0.79013(10) 0.0458(8) Uani 1 1 d .
N1B N 0.4426(3) 0.6229(5) 0.75462(11) 0.0486(10) Uani 1 1 d .
C1B C 0.5539(2) 0.3751(5) 0.78997(12) 0.0324(9) Uani 1 1 d .
H1B H 0.4990 0.2996 0.7964 0.039 Uiso 1 1 calc R
O2B O 0.3689(3) 0.1332(6) 0.63740(12) 0.0825(13) Uani 1 1 d .
N2B N 0.8759(2) 0.3375(5) 0.84670(12) 0.0496(10) Uani 1 1 d .
H2B1 H 0.9175 0.3593 0.8656 0.059 Uiso 1 1 calc R
H2B2 H 0.8884 0.2605 0.8283 0.059 Uiso 1 1 calc R
C2B C 0.5803(3) 0.3355(5) 0.74670(11) 0.0328(9) Uani 1 1 d .
H2B H 0.6285 0.4225 0.7385 0.039 Uiso 1 1 calc R
O3B O 0.2539(2) 0.4038(6) 0.64736(11) 0.0715(11) Uani 1 1 d .
C3B C 0.4926(3) 0.3571(5) 0.71968(12) 0.0344(9) Uani 1 1 d .
O4B O 0.7721(2) 0.5303(5) 0.87102(10) 0.0531(8) Uani 1 1 d .
C4B C 0.4737(3) 0.2354(6) 0.69045(12) 0.0407(10) Uani 1 1 d .
H4B H 0.5152 0.1394 0.6870 0.049 Uiso 1 1 calc R
C5B C 0.3937(3) 0.2523(7) 0.66584(13) 0.0475(11) Uani 1 1 d .
C6B C 0.3350(3) 0.3937(7) 0.67082(14) 0.0498(12) Uani 1 1 d .
C7B C 0.3508(3) 0.5175(7) 0.70004(13) 0.0431(10) Uani 1 1 d .
C8B C 0.4316(3) 0.4960(6) 0.72489(13) 0.0392(10) Uani 1 1 d .
C9B C 0.4538(2) 0.6258(5) 0.83272(12) 0.0341(9) Uani 1 1 d .
C10B C 0.3711(3) 0.5316(7) 0.83846(15) 0.0478(11) Uani 1 1 d .
H10B H 0.3456 0.4588 0.8182 0.057 Uiso 1 1 calc R
C11B C 0.3271(3) 0.5462(7) 0.87429(16) 0.0535(12) Uani 1 1 d .
H11B H 0.2718 0.4802 0.8787 0.064 Uiso 1 1 calc R
C12B C 0.3619(3) 0.6539(6) 0.90319(14) 0.0494(12) Uani 1 1 d .
H12B H 0.3310 0.6625 0.9275 0.059 Uiso 1 1 calc R
C13B C 0.4427(3) 0.7512(6) 0.89698(13) 0.0460(11) Uani 1 1 d .
H13B H 0.4656 0.8287 0.9169 0.055 Uiso 1 1 calc R
C14B C 0.4903(3) 0.7362(5) 0.86208(13) 0.0410(10) Uani 1 1 d .
H14B H 0.5466 0.7997 0.8582 0.049 Uiso 1 1 calc R
C15B C 0.6282(2) 0.3531(5) 0.82331(12) 0.0329(9) Uani 1 1 d .
H15B H 0.6151 0.4454 0.8434 0.039 Uiso 1 1 calc R
C16B C 0.6154(3) 0.1751(6) 0.84359(13) 0.0427(10) Uani 1 1 d .
H16D H 0.5528 0.1695 0.8548 0.064 Uiso 1 1 calc R
H16E H 0.6629 0.1616 0.8646 0.064 Uiso 1 1 calc R
H16F H 0.6222 0.0807 0.8243 0.064 Uiso 1 1 calc R
C17B C 0.7295(2) 0.3805(6) 0.81068(12) 0.0367(9) Uani 1 1 d .
H17C H 0.7520 0.2732 0.7974 0.044 Uiso 1 1 calc R
H17D H 0.7318 0.4786 0.7916 0.044 Uiso 1 1 calc R
C18B C 0.7935(3) 0.4214(6) 0.84601(13) 0.0412(10) Uani 1 1 d .
C19B C 0.6207(3) 0.1540(6) 0.74300(11) 0.0381(10) Uani 1 1 d .
H19B H 0.5864 0.0607 0.7544 0.046 Uiso 1 1 calc R
C20B C 0.7009(3) 0.1106(7) 0.72511(12) 0.0454(11) Uani 1 1 d .
C21B C 0.7716(3) 0.2375(9) 0.70927(15) 0.0639(15) Uani 1 1 d .
H21D H 0.7481 0.3577 0.7120 0.096 Uiso 1 1 calc R
H21E H 0.7817 0.2120 0.6814 0.096 Uiso 1 1 calc R
H21F H 0.8310 0.2254 0.7241 0.096 Uiso 1 1 calc R
C22B C 0.7260(4) -0.0791(8) 0.71970(15) 0.0642(16) Uani 1 1 d .
H22D H 0.6796 -0.1531 0.7325 0.096 Uiso 1 1 calc R
H22E H 0.7882 -0.1015 0.7315 0.096 Uiso 1 1 calc R
H22F H 0.7267 -0.1066 0.6916 0.096 Uiso 1 1 calc R
C23B C 0.4174(6) -0.0047(12) 0.63181(19) 0.095(2) Uani 1 1 d .
H23D H 0.4798 0.0285 0.6229 0.143 Uiso 1 1 calc R
H23E H 0.3861 -0.0780 0.6118 0.143 Uiso 1 1 calc R
H23F H 0.4236 -0.0707 0.6565 0.143 Uiso 1 1 calc R
C24B C 0.2734(5) 0.4409(11) 0.60678(19) 0.098(2) Uani 1 1 d .
H24D H 0.2874 0.5660 0.6038 0.147 Uiso 1 1 calc R
H24E H 0.2186 0.4104 0.5902 0.147 Uiso 1 1 calc R
H24F H 0.3274 0.3713 0.5987 0.147 Uiso 1 1 calc R
C25B C 0.2849(3) 0.6665(7) 0.70609(16) 0.0568(13) Uani 1 1 d .
H25D H 0.2363 0.6658 0.6852 0.085 Uiso 1 1 calc R
H25E H 0.3195 0.7775 0.7053 0.085 Uiso 1 1 calc R
H25F H 0.2556 0.6541 0.7317 0.085 Uiso 1 1 calc R
O1C O 0.74206(17) 1.1569(4) 0.54057(8) 0.0363(6) Uani 1 1 d .
N1C N 0.8967(2) 1.0585(4) 0.57408(10) 0.0339(8) Uani 1 1 d .
C1C C 0.7793(2) 0.8140(4) 0.54198(10) 0.0227(7) Uani 1 1 d .
H1C H 0.8332 0.7365 0.5354 0.027 Uiso 1 1 calc R
O2C O 0.5554(2) 0.9645(4) 0.46240(9) 0.0486(8) Uani 1 1 d .
N2C N 0.4526(2) 0.7756(5) 0.48865(11) 0.0435(9) Uani 1 1 d .
H2C1 H 0.4099 0.7982 0.4703 0.052 Uiso 1 1 calc R
H2C2 H 0.4407 0.6996 0.5074 0.052 Uiso 1 1 calc R
C2C C 0.7529(2) 0.7737(5) 0.58508(10) 0.0262(8) Uani 1 1 d .
H2C H 0.7016 0.8557 0.5925 0.031 Uiso 1 1 calc R
O3C O 0.9326(2) 0.6185(5) 0.70506(8) 0.0466(8) Uani 1 1 d .
C3C C 0.8370(2) 0.8049(5) 0.61328(10) 0.0299(8) Uani 1 1 d .
O4C O 1.06656(19) 0.8796(5) 0.69019(9) 0.0475(8) Uani 1 1 d .
C4C C 0.8507(2) 0.6994(6) 0.64592(11) 0.0339(9) Uani 1 1 d .
H4C H 0.8076 0.6071 0.6505 0.041 Uiso 1 1 calc R
C5C C 0.9250(3) 0.7234(6) 0.67219(11) 0.0351(9) Uani 1 1 d .
C6C C 0.9892(3) 0.8576(6) 0.66527(11) 0.0360(9) Uani 1 1 d .
C7C C 0.9783(3) 0.9681(6) 0.63317(11) 0.0342(9) Uani 1 1 d .
C8C C 0.9016(2) 0.9413(5) 0.60668(10) 0.0272(8) Uani 1 1 d .
C9C C 0.8793(2) 1.0645(4) 0.49660(10) 0.0245(8) Uani 1 1 d .
C10C C 0.9583(3) 0.9644(5) 0.48989(12) 0.0356(9) Uani 1 1 d .
H10C H 0.9822 0.8855 0.5093 0.043 Uiso 1 1 calc R
C11C C 1.0020(3) 0.9823(6) 0.45374(13) 0.0396(10) Uani 1 1 d .
H11C H 1.0550 0.9122 0.4481 0.048 Uiso 1 1 calc R
C12C C 0.9689(3) 1.1000(6) 0.42650(12) 0.0435(10) Uani 1 1 d .
H12C H 0.9990 1.1103 0.4020 0.052 Uiso 1 1 calc R
C13C C 0.8919(3) 1.2045(6) 0.43415(13) 0.0456(11) Uani 1 1 d .
H13C H 0.8706 1.2888 0.4154 0.055 Uiso 1 1 calc R
C14C C 0.8460(3) 1.1846(5) 0.46980(12) 0.0358(9) Uani 1 1 d .
H14C H 0.7924 1.2535 0.4753 0.043 Uiso 1 1 calc R
C15C C 0.7032(2) 0.7924(5) 0.50867(11) 0.0290(8) Uani 1 1 d .
H15C H 0.7152 0.8859 0.4888 0.035 Uiso 1 1 calc R
C16C C 0.7145(3) 0.6166(6) 0.48783(12) 0.0399(9) Uani 1 1 d .
H16G H 0.7070 0.5209 0.5068 0.060 Uiso 1 1 calc R
H16H H 0.7770 0.6100 0.4766 0.060 Uiso 1 1 calc R
H16I H 0.6667 0.6059 0.4668 0.060 Uiso 1 1 calc R
C17C C 0.6030(2) 0.8182(5) 0.52230(12) 0.0332(9) Uani 1 1 d .
H17E H 0.5821 0.7107 0.5359 0.040 Uiso 1 1 calc R
H17F H 0.6015 0.9164 0.5413 0.040 Uiso 1 1 calc R
C18C C 0.5361(3) 0.8572(5) 0.48816(13) 0.0375(9) Uani 1 1 d .
C19C C 0.7171(3) 0.5889(5) 0.58904(10) 0.0316(8) Uani 1 1 d .
H19C H 0.7528 0.5010 0.5764 0.038 Uiso 1 1 calc R
C20C C 0.6420(3) 0.5318(6) 0.60792(11) 0.0379(9) Uani 1 1 d .
C21C C 0.5733(3) 0.6530(8) 0.62669(17) 0.0656(15) Uani 1 1 d .
H21G H 0.5986 0.7726 0.6270 0.098 Uiso 1 1 calc R
H21H H 0.5626 0.6145 0.6537 0.098 Uiso 1 1 calc R
H21I H 0.5139 0.6510 0.6116 0.098 Uiso 1 1 calc R
C22C C 0.6205(3) 0.3421(7) 0.61248(13) 0.0508(12) Uani 1 1 d .
H22G H 0.6621 0.2730 0.5960 0.076 Uiso 1 1 calc R
H22H H 0.5551 0.3202 0.6044 0.076 Uiso 1 1 calc R
H22I H 0.6301 0.3080 0.6401 0.076 Uiso 1 1 calc R
C23C C 1.0038(4) 0.4929(9) 0.70426(18) 0.0763(18) Uani 1 1 d .
H23G H 0.9893 0.4066 0.6836 0.114 Uiso 1 1 calc R
H23H H 1.0084 0.4335 0.7298 0.114 Uiso 1 1 calc R
H23I H 1.0635 0.5505 0.6988 0.114 Uiso 1 1 calc R
C24C C 1.0442(4) 0.9494(8) 0.72793(14) 0.0643(15) Uani 1 1 d .
H24G H 1.0284 1.0741 0.7253 0.096 Uiso 1 1 calc R
H24H H 1.0984 0.9362 0.7460 0.096 Uiso 1 1 calc R
H24I H 0.9906 0.8856 0.7384 0.096 Uiso 1 1 calc R
C25C C 1.0472(3) 1.1130(7) 0.62514(13) 0.0461(10) Uani 1 1 d .
H25G H 1.0962 1.1143 0.6459 0.069 Uiso 1 1 calc R
H25H H 1.0145 1.2261 0.6247 0.069 Uiso 1 1 calc R
H25I H 1.0759 1.0929 0.5996 0.069 Uiso 1 1 calc R

loop_
_atom_site_aniso_label
_atom_site_aniso_U_11
_atom_site_aniso_U_22
_atom_site_aniso_U_33
_atom_site_aniso_U_23
_atom_site_aniso_U_13
_atom_site_aniso_U_12
S1b 0.0284(5) 0.0351(5) 0.0419(6) 0.0007(5) -0.0029(4) 0.0144(4)
S1c 0.0251(5) 0.0263(4) 0.0261(5) -0.0060(4) -0.0002(4) 0.0017(4)
S1A 0.0254(5) 0.0408(6) 0.0404(6) 0.0043(5) -0.0021(4) 0.0028(4)
O1A 0.0316(15) 0.0478(18) 0.066(2) -0.0036(16) 0.0062(14) 0.0128(13)
N1A 0.048(2) 0.055(2) 0.045(2) 0.0127(19) -0.0115(17) -0.0167(19)
C1A 0.0151(16) 0.043(2) 0.040(2) 0.0002(18) 0.0029(15) 0.0080(15)
O2A 0.146(4) 0.039(2) 0.076(3) 0.0043(19) -0.067(3) 0.013(2)
N2A 0.0293(18) 0.054(2) 0.066(3) -0.012(2) -0.0124(17) 0.0137(17)
C2A 0.0239(18) 0.042(2) 0.040(2) -0.0016(19) 0.0046(16) 0.0075(16)
O3A 0.0533(19) 0.055(2) 0.069(2) -0.0109(18) -0.0331(17) 0.0047(16)
C3A 0.0298(19) 0.038(2) 0.031(2) -0.0072(17) 0.0023(16) 0.0115(16)
O4A 0.0433(17) 0.0584(19) 0.0463(18) 0.0055(17) -0.0069(14) 0.0128(16)
C4A 0.039(2) 0.033(2) 0.036(2) -0.0106(17) -0.0007(17) 0.0098(17)
C5A 0.051(3) 0.030(2) 0.047(3) -0.0075(19) -0.009(2) 0.0099(18)
C6A 0.043(2) 0.036(2) 0.047(3) -0.012(2) -0.018(2) 0.0100(18)
C7A 0.032(2) 0.034(2) 0.048(2) -0.010(2) -0.0021(18) 0.0041(17)
C8A 0.033(2) 0.033(2) 0.037(2) -0.0031(17) 0.0004(17) 0.0039(16)
C9A 0.0292(19) 0.031(2) 0.045(2) 0.0081(18) -0.0010(17) 0.0057(16)
C10A 0.037(2) 0.054(3) 0.061(3) 0.029(2) 0.011(2) 0.021(2)
C11A 0.046(3) 0.055(3) 0.069(3) 0.025(3) 0.021(2) 0.016(2)
C12A 0.045(2) 0.051(3) 0.052(3) 0.013(2) 0.010(2) -0.001(2)
C13A 0.041(2) 0.052(3) 0.049(3) 0.022(2) -0.012(2) 0.002(2)
C14A 0.032(2) 0.034(2) 0.048(3) 0.0114(19) -0.0069(18) 0.0038(17)
C15A 0.0250(18) 0.046(2) 0.032(2) -0.0028(18) -0.0056(16) 0.0080(17)
C16A 0.036(2) 0.045(2) 0.039(2) -0.005(2) -0.0050(18) 0.0111(18)
C17A 0.0218(18) 0.051(3) 0.037(2) -0.0030(19) -0.0024(16) 0.0061(17)
C18A 0.026(2) 0.047(2) 0.044(2) -0.015(2) -0.0081(18) 0.0185(18)
C19A 0.0268(19) 0.068(3) 0.036(2) 0.008(2) 0.0000(17) -0.003(2)
C20A 0.039(2) 0.109(4) 0.030(2) 0.001(3) 0.0010(19) -0.026(3)
C21A 0.052(3) 0.167(7) 0.054(3) -0.024(4) 0.021(3) -0.021(4)
C22A 0.070(4) 0.134(6) 0.042(3) 0.020(3) -0.002(3) -0.061(4)
C23A 0.67(3) 0.036(5) 0.121(9) 0.021(5) 0.006(13) 0.043(10)
C24A 0.111(5) 0.062(4) 0.059(4) -0.012(3) -0.039(3) -0.011(3)
C25A 0.042(2) 0.062(3) 0.062(3) 0.001(3) -0.014(2) -0.008(2)
O1B 0.0297(14) 0.0427(17) 0.065(2) 0.0077(15) 0.0036(13) 0.0041(13)
N1B 0.047(2) 0.054(2) 0.044(2) -0.0048(19) -0.0160(17) 0.0241(19)
C1B 0.0232(18) 0.036(2) 0.038(2) 0.0002(17) 0.0005(16) 0.0107(16)
O2B 0.108(3) 0.081(3) 0.057(2) -0.013(2) -0.036(2) 0.023(3)
N2B 0.0307(18) 0.058(2) 0.060(3) -0.002(2) -0.0162(17) 0.0135(17)
C2B 0.0266(18) 0.042(2) 0.030(2) 0.0003(17) -0.0003(15) 0.0101(16)
O3B 0.050(2) 0.095(3) 0.068(2) 0.008(2) -0.0301(18) 0.005(2)
C3B 0.0297(19) 0.041(2) 0.033(2) 0.0040(18) 0.0013(16) 0.0066(17)
O4B 0.0472(18) 0.061(2) 0.0501(19) -0.0152(18) -0.0085(15) 0.0119(16)
C4B 0.037(2) 0.050(2) 0.035(2) 0.006(2) 0.0022(17) 0.0063(19)
C5B 0.044(2) 0.069(3) 0.029(2) 0.003(2) -0.0100(18) -0.005(2)
C6B 0.035(2) 0.064(3) 0.050(3) 0.019(2) -0.009(2) 0.003(2)
C7B 0.031(2) 0.053(3) 0.045(2) 0.015(2) -0.0040(18) 0.0039(19)
C8B 0.0269(19) 0.051(3) 0.040(2) 0.017(2) 0.0031(17) 0.0085(17)
C9B 0.0273(18) 0.030(2) 0.045(2) 0.0010(18) -0.0045(16) 0.0180(16)
C10B 0.032(2) 0.053(3) 0.059(3) -0.016(2) 0.004(2) 0.010(2)
C11B 0.042(2) 0.051(3) 0.068(3) -0.008(3) 0.017(2) 0.012(2)
C12B 0.057(3) 0.047(3) 0.044(3) 0.000(2) 0.008(2) 0.030(2)
C13B 0.055(3) 0.043(2) 0.039(2) -0.007(2) -0.009(2) 0.026(2)
C14B 0.041(2) 0.028(2) 0.054(3) -0.0030(19) -0.0078(19) 0.0199(17)
C15B 0.0273(18) 0.035(2) 0.036(2) -0.0048(17) -0.0039(16) 0.0162(16)
C16B 0.042(2) 0.040(2) 0.045(2) 0.001(2) -0.0052(19) 0.0172(19)
C17B 0.0263(19) 0.046(2) 0.038(2) -0.0049(19) -0.0061(16) 0.0154(17)
C18B 0.032(2) 0.050(3) 0.041(2) 0.001(2) -0.0025(18) 0.0085(19)
C19B 0.032(2) 0.053(3) 0.029(2) -0.0055(19) -0.0058(16) 0.0133(18)
C20B 0.040(2) 0.067(3) 0.029(2) -0.009(2) -0.0026(18) 0.020(2)
C21B 0.037(2) 0.103(4) 0.052(3) 0.004(3) 0.016(2) 0.015(3)
C22B 0.063(3) 0.083(4) 0.047(3) -0.021(3) -0.007(2) 0.046(3)
C23B 0.124(6) 0.111(6) 0.050(4) -0.014(4) -0.005(4) -0.009(5)
C24B 0.106(5) 0.122(6) 0.063(4) 0.022(4) -0.045(4) 0.006(5)
C25B 0.044(3) 0.066(3) 0.061(3) 0.019(3) -0.004(2) 0.020(2)
O1C 0.0316(14) 0.0329(14) 0.0446(16) -0.0101(13) 0.0032(12) 0.0096(11)
N1C 0.0375(18) 0.0341(19) 0.0297(17) -0.0041(14) -0.0036(14) -0.0076(14)
C1C 0.0267(17) 0.0227(17) 0.0188(17) -0.0023(14) 0.0004(14) -0.0009(13)
O2C 0.0506(18) 0.055(2) 0.0398(17) 0.0093(15) -0.0123(14) -0.0017(15)
N2C 0.0262(17) 0.048(2) 0.055(2) 0.0002(18) -0.0155(16) -0.0019(15)
C2C 0.0234(17) 0.035(2) 0.0199(17) -0.0035(15) 0.0031(14) 0.0013(14)
O3C 0.0405(16) 0.071(2) 0.0279(15) 0.0076(15) -0.0023(12) 0.0102(16)
C3C 0.0236(18) 0.045(2) 0.0207(18) -0.0066(17) -0.0036(14) 0.0000(16)
O4C 0.0303(14) 0.077(2) 0.0347(16) -0.0059(16) -0.0118(12) -0.0034(15)
C4C 0.0260(18) 0.051(2) 0.0250(18) 0.0009(18) 0.0024(15) -0.0054(17)
C5C 0.0285(19) 0.053(2) 0.0236(19) -0.0011(18) 0.0014(15) 0.0013(18)
C6C 0.0240(18) 0.058(3) 0.0252(19) -0.0042(18) -0.0054(15) 0.0016(18)
C7C 0.0281(19) 0.047(2) 0.0270(19) -0.0090(17) -0.0041(16) -0.0009(17)
C8C 0.0312(19) 0.0325(19) 0.0177(16) -0.0055(15) -0.0004(14) 0.0002(16)
C9C 0.0274(18) 0.0242(19) 0.0219(17) -0.0029(13) -0.0003(14) -0.0025(13)
C10C 0.035(2) 0.036(2) 0.036(2) 0.0061(18) 0.0044(17) 0.0011(17)
C11C 0.040(2) 0.037(2) 0.043(2) -0.0052(19) 0.0169(19) 0.0011(17)
C12C 0.049(2) 0.051(2) 0.031(2) -0.004(2) 0.0107(18) -0.016(2)
C13C 0.056(3) 0.043(3) 0.037(2) 0.010(2) -0.004(2) -0.003(2)
C14C 0.037(2) 0.034(2) 0.036(2) 0.0029(18) -0.0009(17) -0.0010(17)
C15C 0.0280(18) 0.033(2) 0.0254(19) -0.0038(16) -0.0019(15) -0.0031(15)
C16C 0.041(2) 0.040(2) 0.038(2) -0.010(2) -0.0038(18) -0.0031(19)
C17C 0.0233(18) 0.039(2) 0.037(2) -0.0036(18) -0.0040(16) -0.0014(16)
C18C 0.033(2) 0.034(2) 0.046(2) -0.007(2) -0.0047(18) 0.0060(17)
C19C 0.0311(19) 0.042(2) 0.0214(18) -0.0037(17) 0.0012(15) -0.0025(16)
C20C 0.031(2) 0.057(2) 0.0265(19) -0.002(2) 0.0032(16) -0.0119(19)
C21C 0.050(3) 0.080(4) 0.069(4) -0.011(3) 0.033(3) -0.010(3)
C22C 0.054(3) 0.067(3) 0.032(2) 0.003(2) 0.003(2) -0.022(2)
C23C 0.076(4) 0.083(4) 0.070(4) 0.020(3) 0.006(3) 0.023(3)
C24C 0.078(4) 0.077(4) 0.037(3) -0.015(3) -0.016(2) -0.006(3)
C25C 0.043(2) 0.051(2) 0.044(2) -0.006(2) -0.011(2) -0.010(2)

loop_
_atom_type_symbol
_atom_type_description
_atom_type_scat_dispersion_real
_atom_type_scat_dispersion_imag
_atom_type_scat_source
C C 0.0033 0.0016 'International Tables Vol C Tables 4.2.6.8 and 6.1.1.4'
H H 0.0000 0.0000 'International Tables Vol C Tables 4.2.6.8 and 6.1.1.4'
N N 0.0061 0.0033 'International Tables Vol C Tables 4.2.6.8 and 6.1.1.4'
O O 0.0106 0.0060 'International Tables Vol C Tables 4.2.6.8 and 6.1.1.4'
S S 0.1246 0.1234 'International Tables Vol C Tables 4.2.6.8 and 6.1.1.4'

loop_
_geom_angle_atom_site_label_1
_geom_angle_atom_site_label_2
_geom_angle_atom_site_label_3
_geom_angle
O1B S1b N1B 118.0(2)
O1B S1b C9B 107.28(19)
N1B S1b C9B 107.57(19)
O1B S1b C1B 109.71(17)
N1B S1b C1B 109.4(2)
C9B S1b C1B 103.89(18)
O1C S1c N1C 120.02(18)
O1C S1c C9C 106.10(17)
N1C S1c C9C 105.91(18)
O1C S1c C1C 109.33(16)
N1C S1c C1C 109.04(17)
C9C S1c C1C 105.41(15)
O1A S1A N1A 118.9(2)
O1A S1A C9A 106.69(18)
N1A S1A C9A 106.1(2)
O1A S1A C1A 109.57(17)
N1A S1A C1A 109.7(2)
C9A S1A C1A 104.93(19)
C8A N1A S1A 120.7(3)
C2A C1A C15A 119.1(3)
C2A C1A S1A 105.6(3)
C15A C1A S1A 110.0(3)
C2A C1A H1A 107.2
C15A C1A H1A 107.2
S1A C1A H1A 107.2
C23A O2A C5A 129.3(7)
C18A N2A H2A1 120.0
C18A N2A H2A2 120.0
H2A1 N2A H2A2 120.0
C19A C2A C3A 110.2(3)
C19A C2A C1A 111.8(3)
C3A C2A C1A 109.4(3)
C19A C2A H2A 108.4
C3A C2A H2A 108.4
C1A C2A H2A 108.4
C6A O3A C24A 113.5(4)
C4A C3A C8A 119.6(4)
C4A C3A C2A 119.8(4)
C8A C3A C2A 120.6(4)
C5A C4A C3A 120.5(4)
C5A C4A H4A 119.8
C3A C4A H4A 119.8
C4A C5A O2A 120.6(4)
C4A C5A C6A 120.0(4)
O2A C5A C6A 119.4(4)
C7A C6A O3A 119.0(4)
C7A C6A C5A 121.0(4)
O3A C6A C5A 119.9(4)
C6A C7A C8A 118.7(4)
C6A C7A C25A 121.9(4)
C8A C7A C25A 119.4(4)
C3A C8A C7A 120.3(4)
C3A C8A N1A 124.6(3)
C7A C8A N1A 115.1(4)
C10A C9A C14A 120.7(4)
C10A C9A S1A 119.5(3)
C14A C9A S1A 119.8(3)
C9A C10A C11A 119.7(4)
C9A C10A H10A 120.2
C11A C10A H10A 120.2
C10A C11A C12A 120.1(4)
C10A C11A H11A 119.9
C12A C11A H11A 119.9
C13A C12A C11A 120.2(4)
C13A C12A H12A 119.9
C11A C12A H12A 119.9
C12A C13A C14A 120.4(4)
C12A C13A H13A 119.8
C14A C13A H13A 119.8
C13A C14A C9A 118.9(4)
C13A C14A H14A 120.5
C9A C14A H14A 120.5
C16A C15A C17A 112.2(3)
C16A C15A C1A 110.4(3)
C17A C15A C1A 113.4(3)
C16A C15A H15A 106.8
C17A C15A H15A 106.8
C1A C15A H15A 106.8
C15A C16A H16A 109.5
C15A C16A H16B 109.5
H16A C16A H16B 109.5
C15A C16A H16C 109.5
H16A C16A H16C 109.5
H16B C16A H16C 109.5
C18A C17A C15A 110.5(3)
C18A C17A H17A 109.6
C15A C17A H17A 109.6
C18A C17A H17B 109.6
C15A C17A H17B 109.6
H17A C17A H17B 108.1
O4A C18A N2A 123.1(4)
O4A C18A C17A 121.1(4)
N2A C18A C17A 115.7(4)
C20A C19A C2A 128.4(5)
C20A C19A H19A 115.8
C2A C19A H19A 115.8
C19A C20A C21A 124.1(6)
C19A C20A C22A 121.3(6)
C21A C20A C22A 114.6(5)
C20A C21A H21A 109.5
C20A C21A H21B 109.5
H21A C21A H21B 109.5
C20A C21A H21C 109.5
H21A C21A H21C 109.5
H21B C21A H21C 109.5
C20A C22A H22A 109.5
C20A C22A H22B 109.5
H22A C22A H22B 109.5
C20A C22A H22C 109.5
H22A C22A H22C 109.5
H22B C22A H22C 109.5
O2A C23A H23A 109.5
O2A C23A H23B 109.5
H23A C23A H23B 109.5
O2A C23A H23C 109.5
H23A C23A H23C 109.5
H23B C23A H23C 109.5
O3A C24A H24A 109.5
O3A C24A H24B 109.5
H24A C24A H24B 109.5
O3A C24A H24C 109.5
H24A C24A H24C 109.5
H24B C24A H24C 109.5
C7A C25A H25A 109.5
C7A C25A H25B 109.5
H25A C25A H25B 109.5
C7A C25A H25C 109.5
H25A C25A H25C 109.5
H25B C25A H25C 109.5
C8B N1B S1b 121.7(3)
C15B C1B C2B 119.7(3)
C15B C1B S1b 109.6(3)
C2B C1B S1b 103.9(3)
C15B C1B H1B 107.7
C2B C1B H1B 107.7
S1b C1B H1B 107.7
C23B O2B C5B 121.4(5)
C18B N2B H2B1 120.0
C18B N2B H2B2 120.0
H2B1 N2B H2B2 120.0
C19B C2B C3B 110.8(3)
C19B C2B C1B 111.0(3)
C3B C2B C1B 109.3(3)
C19B C2B H2B 108.6
C3B C2B H2B 108.6
C1B C2B H2B 108.6
C6B O3B C24B 112.5(4)
C4B C3B C8B 119.6(4)
C4B C3B C2B 119.9(3)
C8B C3B C2B 120.5(4)
C3B C4B C5B 120.6(4)
C3B C4B H4B 119.7
C5B C4B H4B 119.7
O2B C5B C6B 117.3(4)
O2B C5B C4B 123.6(5)
C6B C5B C4B 119.1(4)
C5B C6B C7B 122.1(4)
C5B C6B O3B 118.1(5)
C7B C6B O3B 119.6(4)
C6B C7B C8B 117.7(4)
C6B C7B C25B 121.6(4)
C8B C7B C25B 120.7(4)
C3B C8B N1B 123.9(4)
C3B C8B C7B 121.0(4)
N1B C8B C7B 115.1(4)
C14B C9B C10B 120.7(4)
C14B C9B S1b 119.8(3)
C10B C9B S1b 119.5(3)
C11B C10B C9B 118.8(4)
C11B C10B H10B 120.6
C9B C10B H10B 120.6
C12B C11B C10B 121.0(5)
C12B C11B H11B 119.5
C10B C11B H11B 119.5
C11B C12B C13B 120.0(4)
C11B C12B H12B 120.0
C13B C12B H12B 120.0
C14B C13B C12B 120.8(4)
C14B C13B H13B 119.6
C12B C13B H13B 119.6
C13B C14B C9B 118.7(4)
C13B C14B H14B 120.7
C9B C14B H14B 120.7
C17B C15B C16B 111.7(3)
C17B C15B C1B 114.5(3)
C16B C15B C1B 109.8(3)
C17B C15B H15B 106.8
C16B C15B H15B 106.8
C1B C15B H15B 106.8
C15B C16B H16D 109.5
C15B C16B H16E 109.5
H16D C16B H16E 109.5
C15B C16B H16F 109.5
H16D C16B H16F 109.5
H16E C16B H16F 109.5
C18B C17B C15B 111.0(3)
C18B C17B H17C 109.4
C15B C17B H17C 109.4
C18B C17B H17D 109.4
C15B C17B H17D 109.4
H17C C17B H17D 108.0
O4B C18B N2B 122.8(4)
O4B C18B C17B 121.9(4)
N2B C18B C17B 115.2(4)
C20B C19B C2B 126.4(4)
C20B C19B H19B 116.8
C2B C19B H19B 116.8
C19B C20B C22B 119.9(5)
C19B C20B C21B 125.9(5)
C22B C20B C21B 114.2(4)
C20B C21B H21D 109.5
C20B C21B H21E 109.5
H21D C21B H21E 109.5
C20B C21B H21F 109.5
H21D C21B H21F 109.5
H21E C21B H21F 109.5
C20B C22B H22D 109.5
C20B C22B H22E 109.5
H22D C22B H22E 109.5
C20B C22B H22F 109.5
H22D C22B H22F 109.5
H22E C22B H22F 109.5
O2B C23B H23D 109.5
O2B C23B H23E 109.5
H23D C23B H23E 109.5
O2B C23B H23F 109.5
H23D C23B H23F 109.5
H23E C23B H23F 109.5
O3B C24B H24D 109.5
O3B C24B H24E 109.5
H24D C24B H24E 109.5
O3B C24B H24F 109.5
H24D C24B H24F 109.5
H24E C24B H24F 109.5
C7B C25B H25D 109.5
C7B C25B H25E 109.5
H25D C25B H25E 109.5
C7B C25B H25F 109.5
H25D C25B H25F 109.5
H25E C25B H25F 109.5
C8C N1C S1c 120.9(3)
C2C C1C C15C 119.0(3)
C2C C1C S1c 105.8(2)
C15C C1C S1c 109.0(2)
C2C C1C H1C 107.5
C15C C1C H1C 107.5
S1c C1C H1C 107.5
C18C N2C H2C1 120.0
C18C N2C H2C2 120.0
H2C1 N2C H2C2 120.0
C19C C2C C3C 110.5(3)
C19C C2C C1C 111.1(3)
C3C C2C C1C 110.8(3)
C19C C2C H2C 108.1
C3C C2C H2C 108.1
C1C C2C H2C 108.1
C5C O3C C23C 115.2(4)
C4C C3C C8C 118.4(3)
C4C C3C C2C 120.4(3)
C8C C3C C2C 121.2(3)
C6C O4C C24C 113.7(3)
C3C C4C C5C 122.4(4)
C3C C4C H4C 118.8
C5C C4C H4C 118.8
O3C C5C C4C 119.5(4)
O3C C5C C6C 121.5(3)
C4C C5C C6C 118.9(4)
C7C C6C O4C 118.8(4)
C7C C6C C5C 121.1(3)
O4C C6C C5C 120.1(4)
C6C C7C C8C 119.0(4)
C6C C7C C25C 121.8(3)
C8C C7C C25C 119.2(4)
C3C C8C C7C 120.2(3)
C3C C8C N1C 124.5(3)
C7C C8C N1C 115.3(3)
C14C C9C C10C 122.0(4)
C14C C9C S1c 119.5(3)
C10C C9C S1c 118.5(3)
C9C C10C C11C 118.2(4)
C9C C10C H10C 120.9
C11C C10C H10C 120.9
C12C C11C C10C 120.5(4)
C12C C11C H11C 119.8
C10C C11C H11C 119.8
C11C C12C C13C 120.8(4)
C11C C12C H12C 119.6
C13C C12C H12C 119.6
C12C C13C C14C 119.3(4)
C12C C13C H13C 120.3
C14C C13C H13C 120.3
C9C C14C C13C 119.1(4)
C9C C14C H14C 120.4
C13C C14C H14C 120.4
C16C C15C C17C 111.3(3)
C16C C15C C1C 110.6(3)
C17C C15C C1C 114.0(3)
C16C C15C H15C 106.8
C17C C15C H15C 106.8
C1C C15C H15C 106.8
C15C C16C H16G 109.5
C15C C16C H16H 109.5
H16G C16C H16H 109.5
C15C C16C H16I 109.5
H16G C16C H16I 109.5
H16H C16C H16I 109.5
C18C C17C C15C 111.7(3)
C18C C17C H17E 109.3
C15C C17C H17E 109.3
C18C C17C H17F 109.3
C15C C17C H17F 109.3
H17E C17C H17F 107.9
O2C C18C N2C 121.8(4)
O2C C18C C17C 121.8(4)
N2C C18C C17C 116.2(4)
C20C C19C C2C 128.7(4)
C20C C19C H19C 115.6
C2C C19C H19C 115.6
C19C C20C C22C 122.5(4)
C19C C20C C21C 123.0(4)
C22C C20C C21C 114.5(4)
C20C C21C H21G 109.5
C20C C21C H21H 109.5
H21G C21C H21H 109.5
C20C C21C H21I 109.5
H21G C21C H21I 109.5
H21H C21C H21I 109.5
C20C C22C H22G 109.5
C20C C22C H22H 109.5
H22G C22C H22H 109.5
C20C C22C H22I 109.5
H22G C22C H22I 109.5
H22H C22C H22I 109.5
O3C C23C H23G 109.5
O3C C23C H23H 109.5
H23G C23C H23H 109.5
O3C C23C H23I 109.5
H23G C23C H23I 109.5
H23H C23C H23I 109.5
O4C C24C H24G 109.5
O4C C24C H24H 109.5
H24G C24C H24H 109.5
O4C C24C H24I 109.5
H24G C24C H24I 109.5
H24H C24C H24I 109.5
C7C C25C H25G 109.5
C7C C25C H25H 109.5
H25G C25C H25H 109.5
C7C C25C H25I 109.5
H25G C25C H25I 109.5
H25H C25C H25I 109.5

loop_
_geom_bond_atom_site_label_1
_geom_bond_atom_site_label_2
_geom_bond_distance
S1b O1B 1.463(3)
S1b N1B 1.526(3)
S1b C9B 1.762(4)
S1b C1B 1.808(4)
S1c O1C 1.448(3)
S1c N1C 1.520(3)
S1c C9C 1.783(4)
S1c C1C 1.810(3)
S1A O1A 1.457(3)
S1A N1A 1.520(4)
S1A C9A 1.765(4)
S1A C1A 1.798(4)
N1A C8A 1.436(5)
C1A C2A 1.561(6)
C1A C15A 1.563(5)
C1A H1A 1.0000
O2A C23A 1.089(10)
O2A C5A 1.387(6)
N2A C18A 1.337(6)
N2A H2A1 0.8800
N2A H2A2 0.8800
C2A C19A 1.500(7)
C2A C3A 1.548(5)
C2A H2A 1.0000
O3A C6A 1.389(5)
O3A C24A 1.427(7)
C3A C4A 1.392(6)
C3A C8A 1.398(6)
O4A C18A 1.247(6)
C4A C5A 1.386(6)
C4A H4A 0.9500
C5A C6A 1.397(6)
C6A C7A 1.382(6)
C7A C8A 1.422(5)
C7A C25A 1.510(6)
C9A C10A 1.377(5)
C9A C14A 1.400(5)
C10A C11A 1.378(7)
C10A H10A 0.9500
C11A C12A 1.389(6)
C11A H11A 0.9500
C12A C13A 1.376(6)
C12A H12A 0.9500
C13A C14A 1.383(6)
C13A H13A 0.9500
C14A H14A 0.9500
C15A C16A 1.525(6)
C15A C17A 1.536(5)
C15A H15A 1.0000
C16A H16A 0.9800
C16A H16B 0.9800
C16A H16C 0.9800
C17A C18A 1.519(5)
C17A H17A 0.9900
C17A H17B 0.9900
C19A C20A 1.334(6)
C19A H19A 0.9500
C20A C21A 1.506(9)
C20A C22A 1.514(9)
C21A H21A 0.9800
C21A H21B 0.9800
C21A H21C 0.9800
C22A H22A 0.9800
C22A H22B 0.9800
C22A H22C 0.9800
C23A H23A 0.9800
C23A H23B 0.9800
C23A H23C 0.9800
C24A H24A 0.9800
C24A H24B 0.9800
C24A H24C 0.9800
C25A H25A 0.9800
C25A H25B 0.9800
C25A H25C 0.9800
N1B C8B 1.405(6)
C1B C15B 1.543(5)
C1B C2B 1.557(5)
C1B H1B 1.0000
O2B C23B 1.275(9)
O2B C5B 1.366(6)
N2B C18B 1.338(5)
N2B H2B1 0.8800
N2B H2B2 0.8800
C2B C19B 1.505(6)
C2B C3B 1.543(5)
C2B H2B 1.0000
O3B C6B 1.391(5)
O3B C24B 1.442(8)
C3B C4B 1.381(6)
C3B C8B 1.384(6)
O4B C18B 1.232(5)
C4B C5B 1.405(6)
C4B H4B 0.9500
C5B C6B 1.378(7)
C6B C7B 1.385(7)
C7B C8B 1.421(5)
C7B C25B 1.492(7)
C9B C14B 1.397(6)
C9B C10B 1.398(6)
C10B C11B 1.389(7)
C10B H10B 0.9500
C11B C12B 1.365(7)
C11B H11B 0.9500
C12B C13B 1.391(7)
C12B H12B 0.9500
C13B C14B 1.386(6)
C13B H13B 0.9500
C14B H14B 0.9500
C15B C17B 1.532(5)
C15B C16B 1.534(6)
C15B H15B 1.0000
C16B H16D 0.9800
C16B H16E 0.9800
C16B H16F 0.9800
C17B C18B 1.524(6)
C17B H17C 0.9900
C17B H17D 0.9900
C19B C20B 1.350(6)
C19B H19B 0.9500
C20B C22B 1.502(7)
C20B C21B 1.506(7)
C21B H21D 0.9800
C21B H21E 0.9800
C21B H21F 0.9800
C22B H22D 0.9800
C22B H22E 0.9800
C22B H22F 0.9800
C23B H23D 0.9800
C23B H23E 0.9800
C23B H23F 0.9800
C24B H24D 0.9800
C24B H24E 0.9800
C24B H24F 0.9800
C25B H25D 0.9800
C25B H25E 0.9800
C25B H25F 0.9800
N1C C8C 1.424(5)
C1C C2C 1.553(5)
C1C C15C 1.558(5)
C1C H1C 1.0000
O2C C18C 1.234(5)
N2C C18C 1.344(5)
N2C H2C1 0.8800
N2C H2C2 0.8800
C2C C19C 1.504(5)
C2C C3C 1.536(5)
C2C H2C 1.0000
O3C C5C 1.376(5)
O3C C23C 1.396(6)
C3C C4C 1.380(5)
C3C C8C 1.411(5)
O4C C6C 1.385(4)
O4C C24C 1.432(6)
C4C C5C 1.381(5)
C4C H4C 0.9500
C5C C6C 1.397(6)
C6C C7C 1.385(6)
C7C C8C 1.415(5)
C7C C25C 1.508(6)
C9C C14C 1.369(5)
C9C C10C 1.384(5)
C10C C11C 1.399(6)
C10C H10C 0.9500
C11C C12C 1.365(6)
C11C H11C 0.9500
C12C C13C 1.386(6)
C12C H12C 0.9500
C13C C14C 1.401(6)
C13C H13C 0.9500
C14C H14C 0.9500
C15C C16C 1.526(6)
C15C C17C 1.527(5)
C15C H15C 1.0000
C16C H16G 0.9800
C16C H16H 0.9800
C16C H16I 0.9800
C17C C18C 1.514(5)
C17C H17E 0.9900
C17C H17F 0.9900
C19C C20C 1.336(5)
C19C H19C 0.9500
C20C C22C 1.487(7)
C20C C21C 1.500(7)
C21C H21G 0.9800
C21C H21H 0.9800
C21C H21I 0.9800
C22C H22G 0.9800
C22C H22H 0.9800
C22C H22I 0.9800
C23C H23G 0.9800
C23C H23H 0.9800
C23C H23I 0.9800
C24C H24G 0.9800
C24C H24H 0.9800
C24C H24I 0.9800
C25C H25G 0.9800
C25C H25H 0.9800
C25C H25I 0.9800

loop_
_geom_torsion_atom_site_label_1
_geom_torsion_atom_site_label_2
_geom_torsion_atom_site_label_3
_geom_torsion_atom_site_label_4
_geom_torsion
O1A S1A N1A C8A 109.7(4)
C9A S1A N1A C8A -130.2(3)
C1A S1A N1A C8A -17.4(4)
O1A S1A C1A C2A -81.7(3)
N1A S1A C1A C2A 50.5(3)
C9A S1A C1A C2A 164.1(2)
O1A S1A C1A C15A 48.1(3)
N1A S1A C1A C15A -179.7(3)
C9A S1A C1A C15A -66.1(3)
C15A C1A C2A C19A 54.2(5)
S1A C1A C2A C19A 178.5(3)
C15A C1A C2A C3A 176.6(3)
S1A C1A C2A C3A -59.1(3)
C19A C2A C3A C4A -17.2(5)
C1A C2A C3A C4A -140.6(4)
C19A C2A C3A C8A 162.2(4)
C1A C2A C3A C8A 38.9(5)
C8A C3A C4A C5A 0.4(6)
C2A C3A C4A C5A 179.9(4)
C3A C4A C5A O2A 177.6(4)
C3A C4A C5A C6A 0.1(6)
C23A O2A C5A C4A 69.8(15)
C23A O2A C5A C6A -112.6(14)
C24A O3A C6A C7A 110.8(5)
C24A O3A C6A C5A -73.1(5)
C4A C5A C6A C7A -0.6(6)
O2A C5A C6A C7A -178.2(4)
C4A C5A C6A O3A -176.6(4)
O2A C5A C6A O3A 5.8(6)
O3A C6A C7A C8A 176.6(4)
C5A C6A C7A C8A 0.7(6)
O3A C6A C7A C25A -2.8(6)
C5A C6A C7A C25A -178.8(4)
C4A C3A C8A C7A -0.3(5)
C2A C3A C8A C7A -179.8(4)
C4A C3A C8A N1A 178.2(4)
C2A C3A C8A N1A -1.3(6)
C6A C7A C8A C3A -0.2(6)
C25A C7A C8A C3A 179.3(4)
C6A C7A C8A N1A -178.8(4)
C25A C7A C8A N1A 0.6(6)
S1A N1A C8A C3A -8.0(6)
S1A N1A C8A C7A 170.6(3)
O1A S1A C9A C10A 178.5(4)
N1A S1A C9A C10A 50.8(4)
C1A S1A C9A C10A -65.3(4)
O1A S1A C9A C14A -4.5(4)
N1A S1A C9A C14A -132.2(4)
C1A S1A C9A C14A 111.7(3)
C14A C9A C10A C11A -0.7(7)
S1A C9A C10A C11A 176.3(4)
C9A C10A C11A C12A 1.7(8)
C10A C11A C12A C13A -0.9(8)
C11A C12A C13A C14A -0.9(7)
C12A C13A C14A C9A 2.0(7)
C10A C9A C14A C13A -1.1(7)
S1A C9A C14A C13A -178.1(3)
C2A C1A C15A C16A -96.8(4)
S1A C1A C15A C16A 141.2(3)
C2A C1A C15A C17A 30.1(5)
S1A C1A C15A C17A -92.0(4)
C16A C15A C17A C18A -75.2(5)
C1A C15A C17A C18A 158.8(4)
C15A C17A C18A O4A -47.5(5)
C15A C17A C18A N2A 135.8(4)
C3A C2A C19A C20A 106.8(5)
C1A C2A C19A C20A -131.3(5)
C2A C19A C20A C21A 5.7(8)
C2A C19A C20A C22A -173.8(4)
O1B S1b N1B C8B 112.0(4)
C9B S1b N1B C8B -126.6(4)
C1B S1b N1B C8B -14.4(4)
O1B S1b C1B C15B 47.3(3)
N1B S1b C1B C15B 178.3(3)
C9B S1b C1B C15B -67.1(3)
O1B S1b C1B C2B -81.7(3)
N1B S1b C1B C2B 49.2(3)
C9B S1b C1B C2B 163.9(2)
C15B C1B C2B C19B 54.2(5)
S1b C1B C2B C19B 176.8(3)
C15B C1B C2B C3B 176.7(4)
S1b C1B C2B C3B -60.7(4)
C19B C2B C3B C4B -14.3(5)
C1B C2B C3B C4B -136.9(4)
C19B C2B C3B C8B 164.6(4)
C1B C2B C3B C8B 42.0(5)
C8B C3B C4B C5B 0.5(6)
C2B C3B C4B C5B 179.4(4)
C23B O2B C5B C6B -177.4(6)
C23B O2B C5B C4B 1.1(9)
C3B C4B C5B O2B -177.4(4)
C3B C4B C5B C6B 1.1(7)
O2B C5B C6B C7B 176.7(5)
C4B C5B C6B C7B -1.8(7)
O2B C5B C6B O3B 1.4(7)
C4B C5B C6B O3B -177.1(4)
C24B O3B C6B C5B -70.1(6)
C24B O3B C6B C7B 114.4(6)
C5B C6B C7B C8B 0.9(7)
O3B C6B C7B C8B 176.2(4)
C5B C6B C7B C25B -177.7(5)
O3B C6B C7B C25B -2.5(7)
C4B C3B C8B N1B 177.6(4)
C2B C3B C8B N1B -1.3(6)
C4B C3B C8B C7B -1.4(6)
C2B C3B C8B C7B 179.7(4)
S1b N1B C8B C3B -11.1(6)
S1b N1B C8B C7B 168.0(3)
C6B C7B C8B C3B 0.7(6)
C25B C7B C8B C3B 179.4(4)
C6B C7B C8B N1B -178.4(4)
C25B C7B C8B N1B 0.3(6)
O1B S1b C9B C14B -3.9(3)
N1B S1b C9B C14B -131.8(3)
C1B S1b C9B C14B 112.3(3)
O1B S1b C9B C10B 177.8(3)
N1B S1b C9B C10B 50.0(4)
C1B S1b C9B C10B -66.0(3)
C14B C9B C10B C11B -1.5(6)
S1b C9B C10B C11B 176.7(3)
C9B C10B C11B C12B 1.7(7)
C10B C11B C12B C13B 0.0(7)
C11B C12B C13B C14B -2.0(6)
C12B C13B C14B C9B 2.1(6)
C10B C9B C14B C13B -0.4(6)
S1b C9B C14B C13B -178.6(3)
C2B C1B C15B C17B 28.2(5)
S1b C1B C15B C17B -91.5(3)
C2B C1B C15B C16B -98.4(4)
S1b C1B C15B C16B 141.8(3)
C16B C15B C17B C18B -74.6(4)
C1B C15B C17B C18B 159.7(3)
C15B C17B C18B O4B -46.9(6)
C15B C17B C18B N2B 136.4(4)
C3B C2B C19B C20B 107.9(4)
C1B C2B C19B C20B -130.4(4)
C2B C19B C20B C22B -172.8(4)
C2B C19B C20B C21B 7.4(7)
O1C S1c N1C C8C 104.5(3)
C9C S1c N1C C8C -135.7(3)
C1C S1c N1C C8C -22.7(3)
O1C S1c C1C C2C -81.1(2)
N1C S1c C1C C2C 51.9(3)
C9C S1c C1C C2C 165.2(2)
O1C S1c C1C C15C 48.0(3)
N1C S1c C1C C15C -179.0(2)
C9C S1c C1C C15C -65.7(3)
C15C C1C C2C C19C 57.4(4)
S1c C1C C2C C19C -179.6(2)
C15C C1C C2C C3C -179.4(3)
S1c C1C C2C C3C -56.4(3)
C19C C2C C3C C4C -21.5(5)
C1C C2C C3C C4C -145.1(4)
C19C C2C C3C C8C 158.7(3)
C1C C2C C3C C8C 35.1(5)
C8C C3C C4C C5C 0.3(6)
C2C C3C C4C C5C -179.6(3)
C23C O3C C5C C4C 107.3(5)
C23C O3C C5C C6C -74.6(6)
C3C C4C C5C O3C 177.3(4)
C3C C4C C5C C6C -0.9(6)
C24C O4C C6C C7C 109.2(5)
C24C O4C C6C C5C -72.2(5)
O3C C5C C6C C7C -176.7(4)
C4C C5C C6C C7C 1.4(6)
O3C C5C C6C O4C 4.7(6)
C4C C5C C6C O4C -177.2(4)
O4C C6C C7C C8C 177.3(3)
C5C C6C C7C C8C -1.3(6)
O4C C6C C7C C25C -1.1(6)
C5C C6C C7C C25C -179.7(4)
C4C C3C C8C C7C -0.1(5)
C2C C3C C8C C7C 179.7(3)
C4C C3C C8C N1C 179.2(4)
C2C C3C C8C N1C -1.0(5)
C6C C7C C8C C3C 0.7(6)
C25C C7C C8C C3C 179.1(4)
C6C C7C C8C N1C -178.7(3)
C25C C7C C8C N1C -0.3(5)
S1c N1C C8C C3C -2.9(5)
S1c N1C C8C C7C 176.4(3)
O1C S1c C9C C14C 1.7(3)
N1C S1c C9C C14C -126.9(3)
C1C S1c C9C C14C 117.6(3)
O1C S1c C9C C10C -179.5(3)
N1C S1c C9C C10C 51.9(3)
C1C S1c C9C C10C -63.6(3)
C14C C9C C10C C11C -2.9(6)
S1c C9C C10C C11C 178.3(3)
C9C C10C C11C C12C 2.1(6)
C10C C11C C12C C13C 0.4(7)
C11C C12C C13C C14C -2.1(7)
C10C C9C C14C C13C 1.3(6)
S1c C9C C14C C13C -180.0(3)
C12C C13C C14C C9C 1.3(6)
C2C C1C C15C C16C -98.8(4)
S1c C1C C15C C16C 139.8(3)
C2C C1C C15C C17C 27.5(5)
S1c C1C C15C C17C -93.9(3)
C16C C15C C17C C18C -73.4(4)
C1C C15C C17C C18C 160.7(3)
C15C C17C C18C O2C -45.7(5)
C15C C17C C18C N2C 137.9(4)
C3C C2C C19C C20C 102.2(4)
C1C C2C C19C C20C -134.3(4)
C2C C19C C20C C22C -174.0(4)
C2C C19C C20C C21C 5.1(7)
